data_1568881
loop_
_publ_author_name
'Young, Taylor B.'
'Guppy, Owaen G.'
'Draper, Alysia J.'
'Whitington, Joshua M.'
'Kariuki, Benson M.'
'Paul, Alison'
'Eaton, Mark'
'Pope, Simon J. A.'
'Ward, Benjamin D.'

_publ_section_title
;
 Chemically recyclable fluorescent polyesters via the ring-opening
 copolymerization of epoxides and anhydrides
;
_journal_issue 20
_journal_name_full 'Polymer Chemistry'
_journal_page_first 2478
_journal_page_last 2484
_journal_paper_doi 10.1039/D3PY00209H
_journal_volume 14
_journal_year 2023
_chemical_formula_sum 'C20 H20 N2 O3'
_chemical_formula_weight 336.38
_space_group_crystal_system orthorhombic
_space_group_IT_number 61
_space_group_name_Hall '-P 2ac 2ab'
_space_group_name_H-M_alt 'P b c a'
_atom_sites_solution_hydrogens geom
_atom_sites_solution_primary direct
_atom_sites_solution_secondary difmap
_audit_creation_method SHELXL-2018/3
_audit_update_record
;
2021-07-07 deposited with the CCDC.	2023-04-03 downloaded from the CCDC.
;
_cell_angle_alpha 90
_cell_angle_beta 90
_cell_angle_gamma 90
_cell_formula_units_Z 8
_cell_length_a 12.782(3)
_cell_length_b 7.6564(15)
_cell_length_c 32.715(7)
_cell_measurement_reflns_used 16425
_cell_measurement_temperature 100(2)
_cell_measurement_theta_max 31.1670
_cell_measurement_theta_min 2.0170
_cell_volume 3201.6(12)
_computing_cell_refinement 'CrysAlisPro 1.171.41.89a (Rigaku OD, 2020)'
_computing_data_collection 'CrysAlisPro 1.171.41.89a (Rigaku OD, 2020)'
_computing_data_reduction 'CrysAlisPro 1.171.41.89a (Rigaku OD, 2020)'
_computing_structure_refinement 'SHELXL-2018/3 (Sheldrick, 2018)'
_computing_structure_solution 'SHELXT 2018/2 (Sheldrick, 2018)'
_diffrn_ambient_temperature 100(2)
_diffrn_detector_area_resol_mean 10.0000
_diffrn_measured_fraction_theta_full 1.000
_diffrn_measured_fraction_theta_max 0.888
_diffrn_measurement_device_type 'XtaLAB AFC12 (RCD3): Kappa single'
_diffrn_measurement_method '\w scans'
_diffrn_radiation_type MoK\a
_diffrn_radiation_wavelength 0.71073
_diffrn_reflns_av_R_equivalents 0.0280
_diffrn_reflns_av_unetI/netI 0.0167
_diffrn_reflns_Laue_measured_fraction_full 1.000
_diffrn_reflns_Laue_measured_fraction_max 0.888
_diffrn_reflns_limit_h_max 19
_diffrn_reflns_limit_h_min -14
_diffrn_reflns_limit_k_max 9
_diffrn_reflns_limit_k_min -10
_diffrn_reflns_limit_l_max 47
_diffrn_reflns_limit_l_min -47
_diffrn_reflns_number 43523
_diffrn_reflns_point_group_measured_fraction_full 1.000
_diffrn_reflns_point_group_measured_fraction_max 0.888
_diffrn_reflns_theta_full 25.242
_diffrn_reflns_theta_max 32.669
_diffrn_reflns_theta_min 2.022
_diffrn_source 'Rotating-anode X-ray tube'
_exptl_absorpt_coefficient_mu 0.095
_exptl_absorpt_correction_T_max 1.00000
_exptl_absorpt_correction_T_min 0.82305
_exptl_absorpt_correction_type multi-scan
_exptl_absorpt_process_details
;
CrysAlisPro 1.171.41.89a (Rigaku Oxford Diffraction, 2020)
Empirical absorption correction using spherical harmonics,
implemented in SCALE3 ABSPACK scaling algorithm.
;
_exptl_crystal_colour yellow
_exptl_crystal_density_diffrn 1.396
_exptl_crystal_description plate
_exptl_crystal_F_000 1424
_exptl_crystal_recrystallization_method 'Re-crystallisation from solvent: DCM, petroleum ether'
_exptl_crystal_size_max 0.180
_exptl_crystal_size_mid 0.080
_exptl_crystal_size_min 0.020
_refine_diff_density_max 0.485
_refine_diff_density_min -0.423
_refine_diff_density_rms 0.066
_refine_ls_extinction_method none
_refine_ls_goodness_of_fit_ref 1.187
_refine_ls_hydrogen_treatment constr
_refine_ls_matrix_type full
_refine_ls_number_parameters 263
_refine_ls_number_reflns 5218
_refine_ls_number_restraints 138
_refine_ls_restrained_S_all 1.181
_refine_ls_R_factor_all 0.0870
_refine_ls_R_factor_gt 0.0764
_refine_ls_shift/su_max 0.000
_refine_ls_shift/su_mean 0.000
_refine_ls_structure_factor_coef Fsqd
_refine_ls_weighting_details 'w=1/[\s^2^(Fo^2^)+(0.0851P)^2^+2.8228P] where P=(Fo^2^+2Fc^2^)/3'
_refine_ls_weighting_scheme calc
_refine_ls_wR_factor_gt 0.2052
_refine_ls_wR_factor_ref 0.2115
_reflns_Friedel_coverage 0.000
_reflns_number_gt 4563
_reflns_number_total 5218
_reflns_threshold_expression 'I > 2\s(I)'
_cod_data_source_file d3py00209h2.cif
_cod_data_source_block 1
_cod_depositor_comments 'Adding full bibliography for 1568881--1568883.cif.'
_cod_original_cell_volume 3201.5(11)
_cod_database_code 1568881
_shelx_shelxl_version_number 2018/3
_shelx_space_group_comment
;
The symmetry employed for this shelxl refinement is uniquely defined
by the following loop, which should always be used as a source of
symmetry information in preference to the above space-group names.
They are only intended as comments.
;
_shelx_estimated_absorpt_t_min 0.983
_shelx_estimated_absorpt_t_max 0.998

loop_
_space_group_symop_operation_xyz
'x, y, z'
'-x+1/2, -y, z+1/2'
'-x, y+1/2, -z+1/2'
'x+1/2, -y+1/2, -z'
'-x, -y, -z'
'x-1/2, y, -z-1/2'
'x, -y-1/2, z-1/2'
'-x-1/2, y-1/2, z'

loop_
_atom_site_label
_atom_site_type_symbol
_atom_site_fract_x
_atom_site_fract_y
_atom_site_fract_z
_atom_site_U_iso_or_equiv
_atom_site_adp_type
_atom_site_occupancy
_atom_site_site_symmetry_order
_atom_site_calc_flag
_atom_site_refinement_flags_posn
_atom_site_refinement_flags_adp
_atom_site_refinement_flags_occupancy
_atom_site_disorder_assembly
_atom_site_disorder_group
O1 O 0.42381(15) 0.7491(3) 0.52391(5) 0.0497(5) Uani 1 1 d . . . . .
C1 C 0.39736(17) 0.7074(3) 0.55840(7) 0.0342(4) Uani 1 1 d D . . . .
N1 N 0.47307(13) 0.6800(2) 0.58850(6) 0.0308(4) Uani 1 1 d . . . . .
N2 N 0.02536(11) 0.52978(19) 0.67406(4) 0.0214(3) Uani 1 1 d . . . . .
O2 O 0.52472(11) 0.59066(19) 0.65143(5) 0.0333(3) Uani 1 1 d . . . . .
C2 C 0.45246(14) 0.6186(2) 0.62793(6) 0.0262(4) Uani 1 1 d D . . . .
C3 C 0.34218(13) 0.5900(2) 0.63872(5) 0.0219(3) Uani 1 1 d . . . . .
C5 C 0.21221(14) 0.5022(2) 0.68864(5) 0.0225(3) Uani 1 1 d . . . . .
H5 H 0.197022 0.457058 0.715037 0.027 Uiso 1 1 calc R U . . .
C4 C 0.31664(14) 0.5251(2) 0.67672(5) 0.0234(3) Uani 1 1 d . . . . .
H4 H 0.371010 0.495260 0.695244 0.028 Uiso 1 1 calc R U . . .
C6 C 0.13052(13) 0.5445(2) 0.66238(5) 0.0196(3) Uani 1 1 d . . . . .
C7 C 0.15491(13) 0.5994(2) 0.62134(5) 0.0210(3) Uani 1 1 d . . . . .
C9 C 0.10463(18) 0.6752(3) 0.55183(6) 0.0375(5) Uani 1 1 d . . . . .
H9 H 0.051716 0.690384 0.531750 0.045 Uiso 1 1 calc R U . . .
C8 C 0.07805(15) 0.6206(3) 0.59055(6) 0.0277(4) Uani 1 1 d . . . . .
H8 H 0.006855 0.596664 0.596730 0.033 Uiso 1 1 calc R U . . .
C10 C 0.20971(18) 0.7087(3) 0.54187(6) 0.0379(5) Uani 1 1 d . . . . .
H10 H 0.227344 0.749949 0.515362 0.046 Uiso 1 1 calc R U . . .
C11 C 0.28687(16) 0.6820(3) 0.57035(6) 0.0283(4) Uani 1 1 d . . . . .
C12 C 0.26152(14) 0.6252(2) 0.61044(5) 0.0218(3) Uani 1 1 d . . . . .
C13 C -0.03640(15) 0.6927(2) 0.67215(6) 0.0262(4) Uani 1 1 d . . . . .
H13A H -0.016323 0.760097 0.647544 0.031 Uiso 1 1 calc R U . . .
H13B H -0.021380 0.765235 0.696500 0.031 Uiso 1 1 calc R U . . .
C14 C -0.15277(15) 0.6504(3) 0.67056(6) 0.0297(4) Uani 1 1 d . . . . .
H14A H -0.193691 0.759973 0.668895 0.036 Uiso 1 1 calc R U . . .
H14B H -0.168161 0.579869 0.645919 0.036 Uiso 1 1 calc R U . . .
C15 C -0.18396(15) 0.5492(3) 0.70873(6) 0.0287(4) Uani 1 1 d . . . . .
H15A H -0.258132 0.512997 0.706664 0.034 Uiso 1 1 calc R U . . .
H15B H -0.176383 0.624787 0.733100 0.034 Uiso 1 1 calc R U . . .
C16 C -0.11447(15) 0.3880(3) 0.71325(6) 0.0267(4) Uani 1 1 d . . . . .
H16A H -0.130855 0.304445 0.691070 0.032 Uiso 1 1 calc R U . . .
H16B H -0.130130 0.330212 0.739621 0.032 Uiso 1 1 calc R U . . .
C17 C 0.00201(14) 0.4335(3) 0.71167(5) 0.0247(3) Uani 1 1 d . . . . .
H17A H 0.020841 0.505612 0.735687 0.030 Uiso 1 1 calc R U . . .
H17B H 0.044083 0.325031 0.712575 0.030 Uiso 1 1 calc R U . . .
O3 O 0.7333(3) 0.5258(8) 0.55242(12) 0.0444(8) Uani 0.789(5) 1 d D U P A 1
C18 C 0.5834(3) 0.7112(7) 0.57706(19) 0.0398(11) Uani 0.789(5) 1 d D U P A 1
H18A H 0.626730 0.725544 0.601927 0.048 Uiso 0.789(5) 1 calc R U P A 1
H18B H 0.589122 0.819076 0.560517 0.048 Uiso 0.789(5) 1 calc R U P A 1
C19 C 0.6223(2) 0.5519(4) 0.55196(9) 0.0346(6) Uani 0.789(5) 1 d D U P A 1
H19 H 0.584916 0.526254 0.525779 0.041 Uiso 0.789(5) 1 calc R U P A 1
C20 C 0.6637(3) 0.4051(5) 0.57413(11) 0.0482(9) Uani 0.789(5) 1 d D . P A 1
H20A H 0.653353 0.287175 0.562375 0.058 Uiso 0.789(5) 1 calc R U P A 1
H20B H 0.662594 0.410241 0.604366 0.058 Uiso 0.789(5) 1 calc R U P A 1
O3A O 0.7441(12) 0.535(3) 0.5623(6) 0.054(3) Uani 0.211(5) 1 d D U P A 2
C18A C 0.5835(10) 0.696(3) 0.5742(6) 0.035(3) Uani 0.211(5) 1 d D U P A 2
H18C H 0.616889 0.796158 0.588118 0.043 Uiso 0.211(5) 1 calc R U P A 2
H18D H 0.583634 0.720370 0.544438 0.043 Uiso 0.211(5) 1 calc R U P A 2
C19A C 0.6484(8) 0.5304(14) 0.5823(3) 0.0365(18) Uani 0.211(5) 1 d D U P A 2
H19A H 0.640334 0.464594 0.608557 0.044 Uiso 0.211(5) 1 calc R U P A 2
C20A C 0.6499(9) 0.4402(18) 0.5440(4) 0.047(2) Uani 0.211(5) 1 d D U P A 2
H20C H 0.613678 0.494443 0.520496 0.057 Uiso 0.211(5) 1 calc R U P A 2
H20D H 0.649922 0.310894 0.544397 0.057 Uiso 0.211(5) 1 calc R U P A 2

loop_
_atom_site_aniso_label
_atom_site_aniso_U_11
_atom_site_aniso_U_22
_atom_site_aniso_U_33
_atom_site_aniso_U_23
_atom_site_aniso_U_13
_atom_site_aniso_U_12
O1 0.0475(10) 0.0653(12) 0.0364(9) 0.0064(8) 0.0181(7) -0.0050(9)
C1 0.0354(10) 0.0334(10) 0.0339(10) -0.0032(8) 0.0115(8) -0.0021(8)
N1 0.0281(8) 0.0257(8) 0.0385(9) -0.0020(7) 0.0114(6) -0.0016(6)
N2 0.0218(6) 0.0199(7) 0.0224(7) 0.0025(5) 0.0006(5) -0.0003(5)
O2 0.0253(6) 0.0254(7) 0.0491(9) 0.0008(6) -0.0017(6) -0.0023(5)
C2 0.0259(8) 0.0150(7) 0.0376(10) -0.0027(7) 0.0045(7) -0.0008(6)
C3 0.0225(7) 0.0160(7) 0.0271(8) -0.0026(6) 0.0009(6) -0.0008(6)
C5 0.0250(8) 0.0209(7) 0.0215(7) 0.0014(6) -0.0022(6) -0.0018(6)
C4 0.0245(8) 0.0192(7) 0.0265(8) 0.0001(6) -0.0038(6) -0.0008(6)
C6 0.0230(7) 0.0152(7) 0.0206(7) -0.0013(5) -0.0002(6) -0.0012(5)
C7 0.0242(7) 0.0189(7) 0.0199(7) -0.0009(6) 0.0001(6) 0.0002(6)
C9 0.0380(10) 0.0508(13) 0.0236(9) 0.0046(9) -0.0032(7) 0.0017(10)
C8 0.0283(8) 0.0312(9) 0.0235(8) 0.0009(7) -0.0035(6) 0.0003(7)
C10 0.0415(11) 0.0490(13) 0.0232(8) 0.0053(8) 0.0033(8) 0.0007(10)
C11 0.0325(9) 0.0289(9) 0.0236(8) 0.0003(7) 0.0063(7) -0.0004(7)
C12 0.0261(8) 0.0182(7) 0.0212(7) -0.0024(6) 0.0028(6) 0.0004(6)
C13 0.0292(8) 0.0223(8) 0.0271(8) 0.0006(7) 0.0031(7) 0.0023(6)
C14 0.0252(8) 0.0336(10) 0.0303(9) -0.0002(7) 0.0031(7) 0.0066(7)
C15 0.0273(8) 0.0298(9) 0.0288(9) -0.0014(7) 0.0056(7) 0.0009(7)
C16 0.0255(8) 0.0259(9) 0.0285(8) 0.0011(7) 0.0039(6) -0.0040(7)
C17 0.0259(8) 0.0254(8) 0.0227(8) 0.0035(6) -0.0003(6) -0.0032(6)
O3 0.0320(13) 0.0485(15) 0.053(2) -0.0039(16) 0.0133(12) 0.0016(11)
C18 0.0299(16) 0.0269(17) 0.063(2) -0.0070(16) 0.0196(16) -0.0044(13)
C19 0.0309(12) 0.0362(14) 0.0366(13) -0.0014(11) 0.0093(10) 0.0018(10)
C20 0.0498(18) 0.0402(17) 0.0548(19) 0.0128(14) 0.0193(15) 0.0115(14)
O3A 0.043(4) 0.055(4) 0.064(5) -0.002(5) 0.007(4) 0.011(4)
C18A 0.031(5) 0.034(5) 0.041(5) 0.004(5) 0.008(4) -0.006(5)
C19A 0.030(3) 0.036(3) 0.044(4) -0.003(3) 0.012(3) 0.001(3)
C20A 0.043(4) 0.045(4) 0.054(4) -0.006(4) 0.004(4) 0.005(4)

loop_
_atom_type_symbol
_atom_type_description
_atom_type_scat_dispersion_real
_atom_type_scat_dispersion_imag
_atom_type_scat_source
C C 0.0033 0.0016 'International Tables Vol C Tables 4.2.6.8 and 6.1.1.4'
H H 0.0000 0.0000 'International Tables Vol C Tables 4.2.6.8 and 6.1.1.4'
N N 0.0061 0.0033 'International Tables Vol C Tables 4.2.6.8 and 6.1.1.4'
O O 0.0106 0.0060 'International Tables Vol C Tables 4.2.6.8 and 6.1.1.4'

loop_
_geom_angle_atom_site_label_1
_geom_angle_atom_site_label_2
_geom_angle_atom_site_label_3
_geom_angle
_geom_angle_site_symmetry_1
_geom_angle_site_symmetry_3
_geom_angle_publ_flag
O1 C1 N1 119.9(2) . . ?
O1 C1 C11 122.9(2) . . ?
N1 C1 C11 117.13(18) . . ?
C1 N1 C2 124.78(17) . . ?
C1 N1 C18 117.3(3) . . ?
C2 N1 C18 117.9(3) . . ?
C1 N1 C18A 114.9(8) . . ?
C2 N1 C18A 119.7(7) . . ?
C6 N2 C17 117.70(14) . . ?
C6 N2 C13 115.65(14) . . ?
C17 N2 C13 110.57(14) . . ?
O2 C2 N1 119.84(17) . . ?
O2 C2 C3 123.24(18) . . ?
N1 C2 C3 116.91(17) . . ?
C4 C3 C12 119.17(16) . . ?
C4 C3 C2 119.86(16) . . ?
C12 C3 C2 120.96(16) . . ?
C6 C5 C4 120.92(16) . . ?
C3 C4 C5 121.46(16) . . ?
C5 C6 N2 122.18(15) . . ?
C5 C6 C7 118.77(16) . . ?
N2 C6 C7 119.01(15) . . ?
C8 C7 C12 118.04(16) . . ?
C8 C7 C6 123.09(16) . . ?
C12 C7 C6 118.79(15) . . ?
C8 C9 C10 120.30(19) . . ?
C9 C8 C7 121.20(18) . . ?
C11 C10 C9 120.15(19) . . ?
C10 C11 C12 120.60(18) . . ?
C10 C11 C1 119.19(18) . . ?
C12 C11 C1 120.18(18) . . ?
C3 C12 C11 119.85(17) . . ?
C3 C12 C7 120.57(15) . . ?
C11 C12 C7 119.55(16) . . ?
N2 C13 C14 110.11(15) . . ?
C15 C14 C13 109.62(16) . . ?
C14 C15 C16 109.78(15) . . ?
C15 C16 C17 112.25(16) . . ?
N2 C17 C16 109.96(15) . . ?
C19 O3 C20 59.5(2) . . ?
N1 C18 C19 108.2(4) . . ?
O3 C19 C20 61.4(3) . . ?
O3 C19 C18 114.9(3) . . ?
C20 C19 C18 117.7(3) . . ?
C19 C20 O3 59.1(3) . . ?
C19A O3A C20A 58.5(7) . . ?
N1 C18A C19A 112.8(12) . . ?
O3A C19A C20A 65.7(8) . . ?
O3A C19A C18A 111.7(15) . . ?
C20A C19A C18A 104.6(13) . . ?
C19A C20A O3A 55.8(7) . . ?

loop_
_geom_bond_atom_site_label_1
_geom_bond_atom_site_label_2
_geom_bond_distance
_geom_bond_site_symmetry_2
_geom_bond_publ_flag
O1 C1 1.220(3) . ?
C1 N1 1.396(3) . ?
C1 C11 1.478(3) . ?
N1 C2 1.398(3) . ?
N1 C18 1.479(4) . ?
N1 C18A 1.492(13) . ?
N2 C6 1.402(2) . ?
N2 C17 1.465(2) . ?
N2 C13 1.477(2) . ?
O2 C2 1.221(2) . ?
C2 C3 1.470(2) . ?
C3 C4 1.378(3) . ?
C3 C12 1.411(2) . ?
C5 C6 1.391(2) . ?
C5 C4 1.402(2) . ?
C6 C7 1.441(2) . ?
C7 C8 1.416(2) . ?
C7 C12 1.422(2) . ?
C9 C8 1.377(3) . ?
C9 C10 1.406(3) . ?
C10 C11 1.372(3) . ?
C11 C12 1.419(2) . ?
C13 C14 1.523(3) . ?
C14 C15 1.523(3) . ?
C15 C16 1.528(3) . ?
C16 C17 1.530(3) . ?
O3 C19 1.433(5) . ?
O3 C20 1.466(5) . ?
C18 C19 1.552(6) . ?
C19 C20 1.439(4) . ?
O3A C19A 1.388(15) . ?
O3A C20A 1.529(15) . ?
C18A C19A 1.538(16) . ?
C19A C20A 1.431(13) . ?
